data_7154061
loop_
_publ_author_name
'Lamm, Jan-Hendrik'
'Glatthor, Johanna'
'Weddeling, Jan-Henrik'
'Mix, Andreas'
'Chmiel, Jasmin'
'Neumann, Beate'
'Stammler, Hans-Georg'
'Mitzel, Norbert W.'

_publ_section_title
;
 Polyalkynylanthracenes - syntheses, structures and their behaviour
 towards UV irradiation.
;
_journal_issue 37
_journal_name_full 'Organic &amp; biomolecular chemistry'
_journal_page_first 7355
_journal_page_last 7365
_journal_paper_doi 10.1039/c4ob00735b
_journal_volume 12
_journal_year 2014
_chemical_formula_moiety 'C24 H26 Sn2'
_chemical_formula_sum 'C24 H26 Sn2'
_chemical_formula_weight 551.83
_chemical_name_systematic
;
 ?
;
_space_group_crystal_system monoclinic
_space_group_IT_number 14
_space_group_name_Hall '-P 2yn'
_space_group_name_H-M_alt 'P 1 21/n 1'
_symmetry_space_group_name_Hall '-P 2yn'
_symmetry_space_group_name_H-M 'P 1 21/n 1'
_atom_sites_solution_hydrogens geom
_atom_sites_solution_primary direct
_audit_creation_date 2013-08-05
_audit_creation_method
;
  Olex2 1.2-ac2
  (compiled 2012.03.27 svn.r2268, GUI svn.r4156)
;
_cell_angle_alpha 90
_cell_angle_beta 104.563(2)
_cell_angle_gamma 90
_cell_formula_units_Z 2
_cell_length_a 11.4064(2)
_cell_length_b 6.07068(12)
_cell_length_c 16.7481(4)
_cell_measurement_reflns_used 26380
_cell_measurement_temperature 100.01(10)
_cell_measurement_theta_max 32.4960
_cell_measurement_theta_min 3.8870
_cell_volume 1122.46(4)
_computing_cell_refinement
;
CrysAlisPro, Agilent Technologies,
Version 1.171.36.28 (release 01-02-2013 CrysAlis171 .NET)
(compiled Feb  1 2013,16:14:44)
;
_computing_data_collection
;
CrysAlisPro, Agilent Technologies,
Version 1.171.36.28 (release 01-02-2013 CrysAlis171 .NET)
(compiled Feb  1 2013,16:14:44)
;
_computing_data_reduction
;
CrysAlisPro, Agilent Technologies,
Version 1.171.36.28 (release 01-02-2013 CrysAlis171 .NET)
(compiled Feb  1 2013,16:14:44)
;
_computing_molecular_graphics
;
O. V. Dolomanov, L. J. Bourhis, R. J. Gildea, J. A. K. Howard and H. Puschmann,
OLEX2: a complete structure solution, refinement and analysis program.
J. Appl. Cryst. (2009). 42, 339-341.
;
_computing_publication_material
;
O. V. Dolomanov, L. J. Bourhis, R. J. Gildea, J. A. K. Howard and H. Puschmann,
OLEX2: a complete structure solution, refinement and analysis program.
J. Appl. Cryst. (2009). 42, 339-341.
;
_computing_structure_refinement
;
SHELXL, G.M. Sheldrick, Acta Cryst.
(2008). A64, 112-122
;
_computing_structure_solution
;
SHELXS, G.M. Sheldrick, Acta Cryst.
(2008). A64, 112-122
;
_diffrn_ambient_temperature 100.01(10)
_diffrn_detector_area_resol_mean 5.3114
_diffrn_measured_fraction_theta_full 0.9983
_diffrn_measured_fraction_theta_max 0.9669
_diffrn_measurement_details
;
  1 omega  -70.00  -33.00   1.0000    4.3800
omega____ theta____ kappa____ phi______ frames
    -      -16.9235  123.0000 -172.4622 37

  2 omega  -51.00   48.00   1.0000    4.3800
omega____ theta____ kappa____ phi______ frames
    -       17.5485  -77.0000  150.0000 99

  3 omega  -52.00   32.00   1.0000    4.3800
omega____ theta____ kappa____ phi______ frames
    -       17.5485  -38.0000 -120.0000 84

  4 omega   -3.00   89.00   1.0000    4.3800
omega____ theta____ kappa____ phi______ frames
    -       17.5485   77.0000  -90.0000 92

  5 omega  -51.00   36.00   1.0000    4.3800
omega____ theta____ kappa____ phi______ frames
    -       17.5485  -38.0000    0.0000 87

  6 omega    5.00   89.00   1.0000    4.3800
omega____ theta____ kappa____ phi______ frames
    -       17.5485   38.0000   60.0000 84

  7 omega  -13.00   89.00   1.0000    4.3800
omega____ theta____ kappa____ phi______ frames
    -       17.5485   77.0000  150.0000 102

  8 omega  -12.00   56.00   1.0000    4.3800
omega____ theta____ kappa____ phi______ frames
    -       17.5485  -99.0000  -30.0000 68

  9 omega    7.00   75.00   1.0000    4.3800
omega____ theta____ kappa____ phi______ frames
    -       17.5485 -131.0000  142.4170 68

 10 omega  -88.00   13.00   1.0000    4.3800
omega____ theta____ kappa____ phi______ frames
    -      -16.9235  -77.0000  -90.0000 101

 11 omega -101.00  -55.00   1.0000    4.3800
omega____ theta____ kappa____ phi______ frames
    -      -16.9235  178.0000  -60.0000 46

 12 omega -101.00  -55.00   1.0000    4.3800
omega____ theta____ kappa____ phi______ frames
    -      -16.9235  178.0000  120.0000 46

 13 omega  -51.00   43.00   1.0000    4.3800
omega____ theta____ kappa____ phi______ frames
    -       17.5485  -57.0000   90.0000 94

 14 omega  -20.00   56.00   1.0000    4.3800
omega____ theta____ kappa____ phi______ frames
    -       17.5485  -99.0000    0.0000 76

 15 omega   -3.00   89.00   1.0000    4.3800
omega____ theta____ kappa____ phi______ frames
    -       17.5485   38.0000   90.0000 92

 16 omega   -3.00   89.00   1.0000    4.3800
omega____ theta____ kappa____ phi______ frames
    -       17.5485   38.0000 -180.0000 92

 17 omega  -81.00  -32.00   1.0000    4.3800
omega____ theta____ kappa____ phi______ frames
    -      -16.9235  141.0000  -98.9085 49

 18 omega  -90.00  -38.00   1.0000    4.3800
omega____ theta____ kappa____ phi______ frames
    -      -16.9235  153.0000  115.0427 52

 19 omega    6.00   75.00   1.0000    4.3800
omega____ theta____ kappa____ phi______ frames
    -       17.5485 -131.0000  142.4170 69

 20 omega    6.00   75.00   1.0000    4.3800
omega____ theta____ kappa____ phi______ frames
    -       17.5485 -131.0000   67.2737 69

 21 omega  -51.00  -49.00   1.0000    4.3800
omega____ theta____ kappa____ phi______ frames
    -       17.5485  -57.0000  150.0000 2
;
_diffrn_measurement_device_type 'SuperNova, Dual, Cu at zero, Atlas'
_diffrn_measurement_method '\w scans'
_diffrn_orient_matrix_UB_11 -0.0138268000
_diffrn_orient_matrix_UB_12 0.1075895000
_diffrn_orient_matrix_UB_13 0.0113900000
_diffrn_orient_matrix_UB_21 0.0581919000
_diffrn_orient_matrix_UB_22 0.0074808000
_diffrn_orient_matrix_UB_23 0.0277258000
_diffrn_orient_matrix_UB_31 0.0234566000
_diffrn_orient_matrix_UB_32 0.0449019000
_diffrn_orient_matrix_UB_33 -0.0318928000
_diffrn_radiation_monochromator mirror
_diffrn_radiation_type 'Mo K\a'
_diffrn_radiation_wavelength 0.7107
_diffrn_reflns_av_R_equivalents 0.0393
_diffrn_reflns_av_unetI/netI 0.0152
_diffrn_reflns_Laue_measured_fraction_full 0.998
_diffrn_reflns_Laue_measured_fraction_max 0.999
_diffrn_reflns_limit_h_max 16
_diffrn_reflns_limit_h_min -16
_diffrn_reflns_limit_k_max 8
_diffrn_reflns_limit_k_min -8
_diffrn_reflns_limit_l_max 23
_diffrn_reflns_limit_l_min -23
_diffrn_reflns_number 47899
_diffrn_reflns_point_group_measured_fraction_full 0.998
_diffrn_reflns_point_group_measured_fraction_max 0.999
_diffrn_reflns_theta_full 25.242
_diffrn_reflns_theta_max 29.998
_diffrn_reflns_theta_min 3.584
_diffrn_source 'SuperNova (Mo) X-ray Source'
_exptl_absorpt_coefficient_mu 2.229
_exptl_absorpt_correction_T_max 1.067
_exptl_absorpt_correction_T_min 0.619
_exptl_absorpt_correction_type gaussian
_exptl_absorpt_process_details
;
CrysAlisPro, Agilent Technologies,
Version 1.171.36.28 (release 01-02-2013 CrysAlis171 .NET)
(compiled Feb  1 2013,16:14:44)
Numerical absorption correction based on gaussian integration over
            a multifaceted crystal model
;
_exptl_crystal_colour colourless
_exptl_crystal_colour_primary colourless
_exptl_crystal_density_diffrn 1.633
_exptl_crystal_density_meas ?
_exptl_crystal_description needle
_exptl_crystal_F_000 540
_exptl_crystal_size_max 0.2805
_exptl_crystal_size_mid 0.0836
_exptl_crystal_size_min 0.0656
_refine_diff_density_max 1.069
_refine_diff_density_min -0.605
_refine_diff_density_rms 0.091
_refine_ls_extinction_method none
_refine_ls_goodness_of_fit_ref 1.068
_refine_ls_hydrogen_treatment constr
_refine_ls_matrix_type full
_refine_ls_number_parameters 121
_refine_ls_number_reflns 3274
_refine_ls_number_restraints 0
_refine_ls_restrained_S_all 1.068
_refine_ls_R_factor_all 0.0260
_refine_ls_R_factor_gt 0.0225
_refine_ls_shift/su_max 0.002
_refine_ls_shift/su_mean 0.000
_refine_ls_structure_factor_coef Fsqd
_refine_ls_weighting_details
;
 w=1/[\s^2^(Fo^2^)+(0.0245P)^2^+1.3884P]
 where P=(Fo^2^+2Fc^2^)/3
;
_refine_ls_weighting_scheme calc
_refine_ls_wR_factor_gt 0.0532
_refine_ls_wR_factor_ref 0.0558
_reflns_Friedel_coverage 0.000
_reflns_number_gt 2966
_reflns_number_total 3274
_reflns_threshold_expression 'I > 2\s(I)'
_cod_duplicate_entry 7153962
_cod_data_source_file c4ob00735b1.cif
_cod_data_source_block compound7
_cod_depositor_comments
;
The following automatic conversions were performed:

'_exptl_crystal_density_meas' value 'not measured' was changed to '?'
- the value is perceived as not measured.

Automatic conversion script
Id: cif_fix_values 3008 2015-01-20 13:52:24Z robertas 
;
_cod_database_code 7154061
_chemical_oxdiff_formula 'C24 H26 Sn2'
_reflns_odcompleteness_completeness 99.83
_reflns_odcompleteness_iscentric 1
_reflns_odcompleteness_theta 29.97
_shelx_space_group_comment
;
The symmetry employed for this shelxl refinement is uniquely defined
by the following loop, which should always be used as a source of
symmetry information in preference to the above space-group names.
They are only intended as comments.
;
_shelxl_version_number 2013-2

loop_
_space_group_symop_operation_xyz
'x, y, z'
'-x+1/2, y+1/2, -z+1/2'
'-x, -y, -z'
'x-1/2, -y-1/2, z-1/2'

loop_
_atom_site_label
_atom_site_type_symbol
_atom_site_fract_x
_atom_site_fract_y
_atom_site_fract_z
_atom_site_U_iso_or_equiv
_atom_site_adp_type
_atom_site_occupancy
_atom_site_site_symmetry_order
_atom_site_calc_flag
_atom_site_refinement_flags_posn
_atom_site_refinement_flags_adp
Sn1 Sn 0.06579(2) -0.05013(2) 0.83475(2) 0.01971(5) Uani 1 1 d . .
C1 C -0.10698(18) 0.4877(3) 0.63763(12) 0.0208(4) Uani 1 1 d . .
C2 C -0.05162(17) 0.4903(3) 0.56850(12) 0.0187(3) Uani 1 1 d . .
C3 C 0.02713(17) 0.3259(3) 0.55618(12) 0.0196(4) Uani 1 1 d . .
H3 H 0.0453 0.2097 0.5934 0.024 Uiso 1 1 calc R U
C4 C 0.07950(17) 0.3312(3) 0.48915(12) 0.0190(3) Uani 1 1 d . .
C5 C 0.16202(18) 0.1638(3) 0.47756(13) 0.0230(4) Uani 1 1 d . .
H5 H 0.1803 0.0474 0.5147 0.028 Uiso 1 1 calc R U
C6 C 0.21412(19) 0.1730(4) 0.41273(14) 0.0262(4) Uani 1 1 d . .
H6 H 0.2683 0.0637 0.4065 0.031 Uiso 1 1 calc R U
C7 C 0.18660(19) 0.3474(4) 0.35461(13) 0.0239(4) Uani 1 1 d . .
H7 H 0.2228 0.3507 0.3107 0.029 Uiso 1 1 calc R U
C8 C -0.07375(18) 0.3160(4) 0.69791(12) 0.0224(4) Uani 1 1 d . .
C9 C -0.03787(19) 0.1696(4) 0.74693(13) 0.0242(4) Uani 1 1 d . .
C10 C -0.0494(2) -0.2522(4) 0.88616(16) 0.0335(5) Uani 1 1 d . .
H10A H -0.1218 -0.1724 0.8868 0.050 Uiso 1 1 calc R U
H10B H -0.0081 -0.2925 0.9415 0.050 Uiso 1 1 calc R U
H10C H -0.0703 -0.3828 0.8533 0.050 Uiso 1 1 calc R U
C11 C 0.1751(2) 0.1686(4) 0.92243(13) 0.0285(4) Uani 1 1 d . .
H11A H 0.2478 0.2026 0.9059 0.043 Uiso 1 1 calc R U
H11B H 0.1958 0.0998 0.9757 0.043 Uiso 1 1 calc R U
H11C H 0.1309 0.3019 0.9251 0.043 Uiso 1 1 calc R U
C12 C 0.1672(2) -0.2514(4) 0.77207(16) 0.0314(5) Uani 1 1 d . .
H12A H 0.1322 -0.2431 0.7137 0.047 Uiso 1 1 calc R U
H12B H 0.1656 -0.4013 0.7900 0.047 Uiso 1 1 calc R U
H12C H 0.2495 -0.2004 0.7842 0.047 Uiso 1 1 calc R U

loop_
_atom_site_aniso_label
_atom_site_aniso_U_11
_atom_site_aniso_U_22
_atom_site_aniso_U_33
_atom_site_aniso_U_23
_atom_site_aniso_U_13
_atom_site_aniso_U_12
Sn1 0.02265(8) 0.01724(7) 0.02014(8) 0.00048(5) 0.00704(5) -0.00183(5)
C1 0.0185(9) 0.0220(9) 0.0200(9) -0.0009(7) 0.0012(7) -0.0039(7)
C2 0.0166(8) 0.0173(8) 0.0205(9) 0.0006(7) 0.0014(7) -0.0015(7)
C3 0.0196(8) 0.0158(8) 0.0212(9) 0.0034(7) 0.0009(7) 0.0009(7)
C4 0.0178(8) 0.0147(8) 0.0220(9) 0.0004(7) 0.0006(7) -0.0002(7)
C5 0.0226(9) 0.0166(9) 0.0285(10) 0.0021(8) 0.0039(7) 0.0037(7)
C6 0.0245(10) 0.0221(10) 0.0316(11) -0.0045(8) 0.0062(8) 0.0048(8)
C7 0.0238(9) 0.0247(10) 0.0235(9) -0.0030(8) 0.0066(8) -0.0016(8)
C8 0.0212(9) 0.0247(10) 0.0212(9) -0.0033(8) 0.0053(7) -0.0044(7)
C9 0.0261(10) 0.0253(10) 0.0215(9) 0.0002(8) 0.0062(8) -0.0048(8)
C10 0.0350(12) 0.0309(12) 0.0390(12) 0.0112(10) 0.0176(10) -0.0012(10)
C11 0.0325(11) 0.0251(10) 0.0245(10) -0.0064(8) 0.0011(8) 0.0025(9)
C12 0.0326(11) 0.0255(10) 0.0405(12) -0.0096(10) 0.0177(10) -0.0051(9)

loop_
_atom_type_symbol
_atom_type_description
_atom_type_scat_dispersion_real
_atom_type_scat_dispersion_imag
_atom_type_scat_source
C C 0.0033 0.0016 'International Tables Vol C Tables 4.2.6.8 and 6.1.1.4'
H H 0.0000 0.0000 'International Tables Vol C Tables 4.2.6.8 and 6.1.1.4'
Sn Sn -0.6537 1.4246 'International Tables Vol C Tables 4.2.6.8 and 6.1.1.4'

loop_
_exptl_crystal_face_index_h
_exptl_crystal_face_index_k
_exptl_crystal_face_index_l
_exptl_crystal_face_perp_dist
_exptl_oxdiff_crystal_face_indexfrac_h
_exptl_oxdiff_crystal_face_indexfrac_k
_exptl_oxdiff_crystal_face_indexfrac_l
_exptl_oxdiff_crystal_face_x
_exptl_oxdiff_crystal_face_y
_exptl_oxdiff_crystal_face_z
13 0 9 0.0328 13.0066 0.0018 8.9967 -0.0772 1.0063 0.0182
-13 0 -9 0.0328 -13.0066 -0.0018 -8.9967 0.0772 -1.0063 -0.0182
-10 0 22 0.0418 -9.9969 0.0035 21.9942 0.3891 0.0281 -0.9358
10 0 -22 0.0418 9.9969 -0.0035 -21.9942 -0.3891 -0.0281 0.9358
-8 5 17 0.0850 -7.9896 5.0027 16.9938 0.8423 0.0437 -0.5048
8 -5 -17 0.0850 7.9896 -5.0027 -16.9938 -0.8423 -0.0437 0.5048
-1 9 2 0.1358 -0.9852 9.0003 1.9963 1.0047 0.0653 0.3174
1 -9 -2 0.1358 0.9852 -9.0003 -1.9963 -1.0047 -0.0653 -0.3174

loop_
_geom_angle_atom_site_label_1
_geom_angle_atom_site_label_2
_geom_angle_atom_site_label_3
_geom_angle
_geom_angle_site_symmetry_1
_geom_angle_site_symmetry_3
C9 Sn1 C10 110.51(9) . .
C9 Sn1 C11 102.36(9) . .
C9 Sn1 C12 107.28(9) . .
C10 Sn1 C11 113.15(10) . .
C12 Sn1 C10 109.59(10) . .
C12 Sn1 C11 113.58(9) . .
C7 C1 C2 119.72(19) 3_566 .
C7 C1 C8 121.65(19) 3_566 .
C8 C1 C2 118.60(18) . .
C3 C2 C1 122.43(18) . .
C3 C2 C4 118.98(18) . 3_566
C4 C2 C1 118.58(18) 3_566 .
C2 C3 H3 119.2 . .
C2 C3 C4 121.61(17) . .
C4 C3 H3 119.2 . .
C3 C4 C2 119.41(17) . 3_566
C3 C4 C5 121.39(18) . .
C5 C4 C2 119.19(18) . 3_566
C4 C5 H5 119.6 . .
C6 C5 C4 120.81(19) . .
C6 C5 H5 119.6 . .
C5 C6 H6 119.6 . .
C5 C6 C7 120.74(19) . .
C7 C6 H6 119.6 . .
C1 C7 C6 120.94(19) 3_566 .
C1 C7 H7 119.5 3_566 .
C6 C7 H7 119.5 . .
C9 C8 C1 175.2(2) . .
C8 C9 Sn1 166.15(18) . .
Sn1 C10 H10A 109.5 . .
Sn1 C10 H10B 109.5 . .
Sn1 C10 H10C 109.5 . .
H10A C10 H10B 109.5 . .
H10A C10 H10C 109.5 . .
H10B C10 H10C 109.5 . .
Sn1 C11 H11A 109.5 . .
Sn1 C11 H11B 109.5 . .
Sn1 C11 H11C 109.5 . .
H11A C11 H11B 109.5 . .
H11A C11 H11C 109.5 . .
H11B C11 H11C 109.5 . .
Sn1 C12 H12A 109.5 . .
Sn1 C12 H12B 109.5 . .
Sn1 C12 H12C 109.5 . .
H12A C12 H12B 109.5 . .
H12A C12 H12C 109.5 . .
H12B C12 H12C 109.5 . .

loop_
_geom_bond_atom_site_label_1
_geom_bond_atom_site_label_2
_geom_bond_distance
_geom_bond_site_symmetry_2
Sn1 C9 2.113(2) .
Sn1 C10 2.131(2) .
Sn1 C11 2.134(2) .
Sn1 C12 2.132(2) .
C1 C2 1.452(3) .
C1 C7 1.380(3) 3_566
C1 C8 1.434(3) .
C2 C3 1.393(3) .
C2 C4 1.433(3) 3_566
C3 H3 0.9300 .
C3 C4 1.398(3) .
C4 C2 1.433(3) 3_566
C4 C5 1.431(3) .
C5 H5 0.9300 .
C5 C6 1.364(3) .
C6 H6 0.9300 .
C6 C7 1.419(3) .
C7 C1 1.380(3) 3_566
C7 H7 0.9300 .
C8 C9 1.210(3) .
C10 H10A 0.9600 .
C10 H10B 0.9600 .
C10 H10C 0.9600 .
C11 H11A 0.9600 .
C11 H11B 0.9600 .
C11 H11C 0.9600 .
C12 H12A 0.9600 .
C12 H12B 0.9600 .
C12 H12C 0.9600 .
